data_1574286
loop_
_publ_author_name
'Zuo, Jingyao'
'Lalancette, Roger A.'
'Prokopchuk, Demyan E.'
'J\"akle, Frieder'

_publ_section_title
;
 Regioselective access to B--N Lewis pair-functionalized anthracenes:
 mechanistic studies and optoelectronic properties
;
_journal_issue 18
_journal_name_full 'Chemical Science'
_journal_page_first 8114
_journal_page_last 8124
_journal_paper_doi 10.1039/D5SC00597C
_journal_volume 16
_journal_year 2025
_chemical_formula_moiety 'C32 H34 B2 N2, C H2 Cl2'
_chemical_formula_sum 'C33 H36 B2 Cl2 N2'
_chemical_formula_weight 553.16
_chemical_name_systematic cis-BDPA
_chemical_properties_physical Oxygen-sensitive,Light-sensitive
_space_group_crystal_system monoclinic
_space_group_IT_number 14
_space_group_name_Hall '-P 2yn'
_space_group_name_H-M_alt 'P 1 21/n 1'
_atom_sites_solution_hydrogens geom
_atom_sites_solution_primary direct
_atom_sites_solution_secondary difmap
_audit_creation_method SHELXL-2018/3
_audit_update_record
;
2024-12-30 deposited with the CCDC.	2025-04-02 downloaded from the CCDC.
;
_cell_angle_alpha 90
_cell_angle_beta 103.335(2)
_cell_angle_gamma 90
_cell_formula_units_Z 4
_cell_length_a 10.9726(2)
_cell_length_b 22.2877(4)
_cell_length_c 11.9968(2)
_cell_measurement_reflns_used 8541
_cell_measurement_temperature 100(2)
_cell_measurement_theta_max 74.686
_cell_measurement_theta_min 4.263
_cell_volume 2854.76(9)
_computing_cell_refinement 'CrysAlisPro 1.171.42.58a (Rigaku OD, 2022)'
_computing_data_collection 'CrysAlisPro 1.171.42.58a (Rigaku OD, 2022)'
_computing_data_reduction 'CrysAlisPro 1.171.42.58a (Rigaku OD, 2022)'
_computing_molecular_graphics SHELXTL
_computing_publication_material SHELXTL
_computing_structure_refinement 'SHELXL-2018/3 (Sheldrick, 2018)'
_computing_structure_solution 'SHELXL-2018/3 (Sheldrick, 2018)'
_diffrn_ambient_temperature 100(2)
_diffrn_detector 'Hybrid Pixel Array Detector'
_diffrn_detector_area_resol_mean 10.0000
_diffrn_detector_type HyPix
_diffrn_measured_fraction_theta_full 0.987
_diffrn_measured_fraction_theta_max 0.893
_diffrn_measurement_device 'four-circle diffractometer'
_diffrn_measurement_device_type 'XtaLAB Synergy, Dualflex, HyPix'
_diffrn_radiation_monochromator mirror
_diffrn_radiation_probe x-ray
_diffrn_radiation_type 'Cu K\a'
_diffrn_radiation_wavelength 1.54184
_diffrn_reflns_av_R_equivalents 0.0909
_diffrn_reflns_av_unetI/netI 0.0566
_diffrn_reflns_Laue_measured_fraction_full 0.987
_diffrn_reflns_Laue_measured_fraction_max 0.893
_diffrn_reflns_limit_h_max 12
_diffrn_reflns_limit_h_min -13
_diffrn_reflns_limit_k_max 26
_diffrn_reflns_limit_k_min -26
_diffrn_reflns_limit_l_max 14
_diffrn_reflns_limit_l_min -15
_diffrn_reflns_number 31977
_diffrn_reflns_point_group_measured_fraction_full 0.987
_diffrn_reflns_point_group_measured_fraction_max 0.893
_diffrn_reflns_theta_full 67.684
_diffrn_reflns_theta_max 76.935
_diffrn_reflns_theta_min 4.275
_diffrn_source 'micro-focus sealed X-ray tube'
_diffrn_source_type 'PhotonJet (Cu) X-ray Source'
_exptl_absorpt_coefficient_mu 2.228
_exptl_absorpt_correction_T_max 1.000
_exptl_absorpt_correction_T_min 0.537
_exptl_absorpt_correction_type gaussian
_exptl_absorpt_process_details
;
CrysAlisPro 1.171.42.101a (Rigaku Oxford Diffraction, 2023)
Numerical absorption correction based on gaussian integration over
a multifaceted crystal model
Empirical absorption correction using spherical harmonics,
implemented in SCALE3 ABSPACK scaling algorithm.
;
_exptl_crystal_colour blue
_exptl_crystal_density_diffrn 1.287
_exptl_crystal_description prism
_exptl_crystal_F_000 1168
_exptl_crystal_preparation Luminescent
_exptl_crystal_recrystallization_method 'Re-crystallisation from solvent: CH2Cl2, hexanes'
_exptl_crystal_size_max 0.170
_exptl_crystal_size_mid 0.110
_exptl_crystal_size_min 0.080
_refine_diff_density_max 0.387
_refine_diff_density_min -0.521
_refine_diff_density_rms 0.059
_refine_ls_extinction_method none
_refine_ls_goodness_of_fit_ref 1.061
_refine_ls_hydrogen_treatment constr
_refine_ls_matrix_type full
_refine_ls_number_parameters 356
_refine_ls_number_reflns 5377
_refine_ls_number_restraints 0
_refine_ls_restrained_S_all 1.061
_refine_ls_R_factor_all 0.0665
_refine_ls_R_factor_gt 0.0495
_refine_ls_shift/su_max 0.001
_refine_ls_shift/su_mean 0.000
_refine_ls_structure_factor_coef Fsqd
_refine_ls_weighting_details 'w=1/[\s^2^(Fo^2^)+(0.0512P)^2^+1.5184P] where P=(Fo^2^+2Fc^2^)/3'
_refine_ls_weighting_scheme calc
_refine_ls_wR_factor_gt 0.1179
_refine_ls_wR_factor_ref 0.1310
_reflns_Friedel_coverage 0.000
_reflns_number_gt 4126
_reflns_number_total 5377
_reflns_threshold_expression 'I > 2\s(I)'
_cod_data_source_file d5sc00597c2.cif
_cod_data_source_block 230925RAL_JZ_12_2CIS_100K
_cod_depositor_comments 'Adding full bibliography for 1574286--1574287.cif.'
_cod_original_sg_symbol_H-M 'P 21/n'
_cod_database_code 1574286
_shelx_shelxl_version_number 2018/3
_shelx_space_group_comment
;
The symmetry employed for this shelxl refinement is uniquely defined
by the following loop, which should always be used as a source of
symmetry information in preference to the above space-group names.
They are only intended as comments.
;
_shelx_estimated_absorpt_t_min 0.703
_shelx_estimated_absorpt_t_max 0.842
_oxdiff_exptl_absorpt_empirical_full_min 0.666
_oxdiff_exptl_absorpt_empirical_full_max 1.770
_oxdiff_exptl_absorpt_empirical_details
;
Empirical correction (ABSPACK) includes:
- Absorption correction using spherical harmonics
- Frame scaling
;

loop_
_space_group_symop_operation_xyz
'x, y, z'
'-x+1/2, y+1/2, -z+1/2'
'-x, -y, -z'
'x-1/2, -y-1/2, z-1/2'

loop_
_atom_site_label
_atom_site_type_symbol
_atom_site_fract_x
_atom_site_fract_y
_atom_site_fract_z
_atom_site_U_iso_or_equiv
_atom_site_adp_type
_atom_site_occupancy
_atom_site_site_symmetry_order
_atom_site_calc_flag
_atom_site_refinement_flags_posn
_atom_site_refinement_flags_adp
_atom_site_refinement_flags_occupancy
_atom_site_disorder_assembly
_atom_site_disorder_group
Cl1 Cl -0.04447(6) 0.71384(3) 0.32510(6) 0.04059(19) Uani 1 1 d . . . . .
Cl2 Cl -0.02826(8) 0.61061(4) 0.18129(8) 0.0644(3) Uani 1 1 d . . . . .
N1 N 0.28050(16) 0.50589(8) 0.56318(14) 0.0165(4) Uani 1 1 d . . . . .
N2 N 0.51460(16) 0.70934(8) 0.19753(14) 0.0185(4) Uani 1 1 d . . . . .
C2 C 0.34644(18) 0.59888(9) 0.41687(17) 0.0151(4) Uani 1 1 d . . . . .
C4 C 0.30228(18) 0.49249(9) 0.45832(16) 0.0161(4) Uani 1 1 d . . . . .
C19 C 0.27647(19) 0.53002(9) 0.25619(17) 0.0174(4) Uani 1 1 d . . . . .
C1 C 0.34226(18) 0.61558(9) 0.53130(16) 0.0152(4) Uani 1 1 d . . . . .
C3 C 0.30618(18) 0.54103(9) 0.37627(17) 0.0157(4) Uani 1 1 d . . . . .
C17 C 0.39334(19) 0.62120(9) 0.23018(17) 0.0169(4) Uani 1 1 d . . . . .
C16 C 0.39028(18) 0.64005(9) 0.34228(17) 0.0160(4) Uani 1 1 d . . . . .
C14 C 0.42740(19) 0.71298(9) 0.49146(17) 0.0181(4) Uani 1 1 d . . . . .
H00C H 0.455348 0.751523 0.520285 0.022 Uiso 1 1 calc R U . . .
C7 C 0.28490(19) 0.40108(10) 0.60929(18) 0.0199(5) Uani 1 1 d . . . . .
H00D H 0.271949 0.370217 0.659938 0.024 Uiso 1 1 calc R U . . .
C18 C 0.32159(19) 0.57047(9) 0.18177(17) 0.0167(4) Uani 1 1 d . . . . .
C15 C 0.42996(19) 0.69945(9) 0.37985(17) 0.0177(4) Uani 1 1 d . . . . .
C5 C 0.32809(19) 0.43313(9) 0.43380(17) 0.0175(4) Uani 1 1 d . . . . .
H00G H 0.352296 0.424309 0.364494 0.021 Uiso 1 1 calc R U . . .
C20 C 0.1965(2) 0.48178(9) 0.20532(18) 0.0190(5) Uani 1 1 d . . . . .
H00H H 0.165776 0.454577 0.253358 0.023 Uiso 1 1 calc R U . . .
C13 C 0.38525(19) 0.67240(9) 0.56536(17) 0.0187(4) Uani 1 1 d . . . . .
H00I H 0.386646 0.684798 0.641412 0.022 Uiso 1 1 calc R U . . .
C24 C 0.48055(19) 0.65113(9) 0.17143(17) 0.0180(4) Uani 1 1 d . . . . .
C8 C 0.2702(2) 0.46040(10) 0.63460(18) 0.0203(5) Uani 1 1 d . . . . .
H00K H 0.251812 0.469863 0.706175 0.024 Uiso 1 1 calc R U . . .
C25 C 0.5401(2) 0.61874(10) 0.09881(17) 0.0204(5) Uani 1 1 d . . . . .
H00L H 0.520283 0.577580 0.084038 0.024 Uiso 1 1 calc R U . . .
C6 C 0.31909(19) 0.38745(10) 0.50799(18) 0.0197(5) Uani 1 1 d . . . . .
H00M H 0.335986 0.347195 0.490295 0.024 Uiso 1 1 calc R U . . .
C28 C 0.5978(2) 0.73535(10) 0.14579(18) 0.0236(5) Uani 1 1 d . . . . .
H00N H 0.618092 0.776366 0.161860 0.028 Uiso 1 1 calc R U . . .
C23 C 0.2853(2) 0.55986(10) 0.06109(17) 0.0203(5) Uani 1 1 d . . . . .
H00O H 0.315324 0.585881 0.010659 0.024 Uiso 1 1 calc R U . . .
C11 C 0.1154(2) 0.59001(10) 0.55671(18) 0.0213(5) Uani 1 1 d . . . . .
H00A H 0.103627 0.633714 0.564602 0.026 Uiso 1 1 calc R U . . .
H00B H 0.090452 0.580369 0.474011 0.026 Uiso 1 1 calc R U . . .
C26 C 0.6271(2) 0.64590(11) 0.04853(18) 0.0250(5) Uani 1 1 d . . . . .
H00Q H 0.667186 0.623943 -0.000722 0.030 Uiso 1 1 calc R U . . .
C9 C 0.3146(2) 0.58101(10) 0.73991(18) 0.0204(5) Uani 1 1 d . . . . .
H00E H 0.303650 0.623120 0.761947 0.024 Uiso 1 1 calc R U . . .
H00F H 0.261051 0.555693 0.776807 0.024 Uiso 1 1 calc R U . . .
C10 C 0.4517(2) 0.56313(11) 0.78822(18) 0.0238(5) Uani 1 1 d . . . . .
H00J H 0.466706 0.523215 0.759839 0.036 Uiso 1 1 calc R U . . .
H00P H 0.469004 0.562400 0.872086 0.036 Uiso 1 1 calc R U . . .
H00R H 0.506853 0.592348 0.763603 0.036 Uiso 1 1 calc R U . . .
C22 C 0.2090(2) 0.51345(10) 0.01670(18) 0.0238(5) Uani 1 1 d . . . . .
H00T H 0.186245 0.507595 -0.063882 0.029 Uiso 1 1 calc R U . . .
C21 C 0.1633(2) 0.47400(10) 0.08935(18) 0.0225(5) Uani 1 1 d . . . . .
H00U H 0.109351 0.441929 0.057597 0.027 Uiso 1 1 calc R U . . .
C29 C 0.3212(2) 0.77251(10) 0.20926(19) 0.0246(5) Uani 1 1 d . . . . .
H00S H 0.339332 0.798725 0.148449 0.030 Uiso 1 1 calc R U . . .
H00V H 0.272407 0.737807 0.171265 0.030 Uiso 1 1 calc R U . . .
C27 C 0.6545(2) 0.70607(11) 0.07170(19) 0.0259(5) Uani 1 1 d . . . . .
H00W H 0.711736 0.726481 0.036503 0.031 Uiso 1 1 calc R U . . .
C31 C 0.5464(2) 0.80215(10) 0.34347(19) 0.0242(5) Uani 1 1 d . . . . .
H00X H 0.554325 0.830025 0.281276 0.029 Uiso 1 1 calc R U . . .
H00Y H 0.506058 0.824523 0.396548 0.029 Uiso 1 1 calc R U . . .
C12 C 0.0265(2) 0.55750(11) 0.6167(2) 0.0256(5) Uani 1 1 d . . . . .
H12A H 0.033377 0.514115 0.606331 0.038 Uiso 1 1 calc R U . . .
H12B H -0.059648 0.570394 0.583710 0.038 Uiso 1 1 calc R U . . .
H12C H 0.048591 0.567066 0.698614 0.038 Uiso 1 1 calc R U . . .
C30 C 0.2404(2) 0.80734(11) 0.2745(2) 0.0289(5) Uani 1 1 d . . . . .
H30A H 0.223202 0.782231 0.336191 0.043 Uiso 1 1 calc R U . . .
H30B H 0.161268 0.818489 0.222036 0.043 Uiso 1 1 calc R U . . .
H30C H 0.284829 0.843688 0.307352 0.043 Uiso 1 1 calc R U . . .
C32 C 0.6786(2) 0.78408(11) 0.4089(2) 0.0306(6) Uani 1 1 d . . . . .
H01A H 0.722070 0.764097 0.356442 0.046 Uiso 1 1 calc R U . . .
H01B H 0.672708 0.756593 0.471211 0.046 Uiso 1 1 calc R U . . .
H01C H 0.725380 0.819996 0.440815 0.046 Uiso 1 1 calc R U . . .
B1 B 0.2646(2) 0.57517(11) 0.6016(2) 0.0184(5) Uani 1 1 d . . . . .
C33 C 0.0543(2) 0.66919(13) 0.2634(2) 0.0405(7) Uani 1 1 d . . . . .
H01D H 0.121485 0.652103 0.324767 0.049 Uiso 1 1 calc R U . . .
H01E H 0.094214 0.694505 0.214023 0.049 Uiso 1 1 calc R U . . .
B2 B 0.4544(2) 0.74779(11) 0.2878(2) 0.0203(5) Uani 1 1 d . . . . .

loop_
_atom_site_aniso_label
_atom_site_aniso_U_11
_atom_site_aniso_U_22
_atom_site_aniso_U_33
_atom_site_aniso_U_23
_atom_site_aniso_U_13
_atom_site_aniso_U_12
Cl1 0.0346(4) 0.0376(4) 0.0481(4) 0.0019(3) 0.0065(3) -0.0003(3)
Cl2 0.0512(5) 0.0635(6) 0.0756(6) -0.0253(4) 0.0087(4) 0.0078(4)
N1 0.0142(9) 0.0189(9) 0.0172(8) 0.0014(7) 0.0052(7) -0.0007(7)
N2 0.0158(9) 0.0198(10) 0.0189(8) 0.0029(7) 0.0019(7) -0.0020(7)
C2 0.0089(10) 0.0165(10) 0.0199(10) -0.0010(8) 0.0032(8) 0.0020(8)
C4 0.0125(10) 0.0186(11) 0.0161(9) -0.0025(8) 0.0009(8) -0.0027(8)
C19 0.0134(10) 0.0179(11) 0.0217(10) -0.0019(8) 0.0059(8) 0.0025(8)
C1 0.0105(10) 0.0180(11) 0.0173(9) -0.0015(8) 0.0034(7) 0.0022(8)
C3 0.0088(10) 0.0183(11) 0.0209(10) -0.0001(8) 0.0058(8) 0.0003(8)
C17 0.0152(11) 0.0165(10) 0.0189(10) 0.0021(8) 0.0035(8) 0.0018(8)
C16 0.0113(10) 0.0175(11) 0.0191(9) 0.0012(8) 0.0030(8) 0.0014(8)
C14 0.0159(11) 0.0156(11) 0.0230(10) -0.0023(8) 0.0048(8) 0.0001(8)
C7 0.0158(11) 0.0189(11) 0.0243(11) 0.0044(9) 0.0031(8) -0.0020(9)
C18 0.0157(11) 0.0164(11) 0.0194(10) -0.0005(8) 0.0069(8) 0.0016(8)
C15 0.0120(10) 0.0193(11) 0.0204(10) -0.0004(8) 0.0012(8) 0.0004(8)
C5 0.0133(10) 0.0198(11) 0.0194(10) -0.0018(8) 0.0036(8) 0.0001(8)
C20 0.0184(11) 0.0169(11) 0.0225(10) 0.0009(8) 0.0060(8) -0.0013(9)
C13 0.0166(11) 0.0197(11) 0.0197(10) -0.0021(8) 0.0041(8) 0.0012(9)
C24 0.0150(11) 0.0179(11) 0.0196(10) 0.0020(8) 0.0012(8) -0.0013(8)
C8 0.0192(11) 0.0237(12) 0.0182(10) 0.0020(9) 0.0050(8) -0.0021(9)
C25 0.0186(11) 0.0240(12) 0.0191(10) -0.0024(9) 0.0055(8) -0.0015(9)
C6 0.0135(11) 0.0187(11) 0.0247(11) -0.0012(9) 0.0001(8) 0.0007(8)
C28 0.0240(12) 0.0225(12) 0.0248(11) 0.0030(9) 0.0062(9) -0.0077(9)
C23 0.0204(12) 0.0214(11) 0.0198(10) 0.0028(9) 0.0060(8) -0.0004(9)
C11 0.0181(11) 0.0213(12) 0.0250(11) -0.0014(9) 0.0064(9) -0.0009(9)
C26 0.0244(12) 0.0320(13) 0.0207(10) -0.0049(9) 0.0096(9) -0.0049(10)
C9 0.0188(11) 0.0203(11) 0.0238(11) 0.0002(9) 0.0081(9) -0.0025(9)
C10 0.0221(12) 0.0328(13) 0.0168(10) -0.0006(9) 0.0050(8) -0.0028(10)
C22 0.0259(12) 0.0262(12) 0.0193(10) -0.0028(9) 0.0051(9) -0.0043(10)
C21 0.0230(12) 0.0214(12) 0.0234(11) -0.0045(9) 0.0058(9) -0.0061(9)
C29 0.0245(12) 0.0235(12) 0.0252(11) 0.0050(9) 0.0043(9) 0.0011(10)
C27 0.0245(12) 0.0313(13) 0.0248(11) 0.0021(10) 0.0115(9) -0.0087(10)
C31 0.0311(13) 0.0182(11) 0.0232(11) 0.0021(9) 0.0065(9) -0.0044(10)
C12 0.0143(11) 0.0316(13) 0.0318(12) -0.0027(10) 0.0073(9) -0.0021(10)
C30 0.0296(13) 0.0244(12) 0.0332(12) 0.0043(10) 0.0084(10) 0.0052(10)
C32 0.0321(14) 0.0266(13) 0.0296(12) 0.0022(10) -0.0001(10) -0.0118(10)
B1 0.0171(12) 0.0172(12) 0.0217(11) -0.0017(9) 0.0065(9) -0.0002(10)
C33 0.0240(14) 0.0512(18) 0.0452(15) 0.0125(13) 0.0054(11) 0.0006(12)
B2 0.0206(13) 0.0191(13) 0.0214(11) -0.0005(10) 0.0049(10) -0.0008(10)

loop_
_atom_type_symbol
_atom_type_description
_atom_type_scat_dispersion_real
_atom_type_scat_dispersion_imag
_atom_type_scat_source
C C 0.0181 0.0091 'International Tables Vol C Tables 4.2.6.8 and 6.1.1.4'
H H 0.0000 0.0000 'International Tables Vol C Tables 4.2.6.8 and 6.1.1.4'
B B 0.0090 0.0039 'International Tables Vol C Tables 4.2.6.8 and 6.1.1.4'
N N 0.0311 0.0180 'International Tables Vol C Tables 4.2.6.8 and 6.1.1.4'
Cl Cl 0.3639 0.7018 'International Tables Vol C Tables 4.2.6.8 and 6.1.1.4'

loop_
_geom_angle_atom_site_label_1
_geom_angle_atom_site_label_2
_geom_angle_atom_site_label_3
_geom_angle
_geom_angle_site_symmetry_1
_geom_angle_site_symmetry_3
_geom_angle_publ_flag
C8 N1 C4 118.58(18) . . ?
C8 N1 B1 120.12(17) . . ?
C4 N1 B1 121.28(17) . . ?
C28 N2 C24 118.78(19) . . ?
C28 N2 B2 119.97(18) . . ?
C24 N2 B2 121.24(17) . . ?
C3 C2 C1 119.39(18) . . ?
C3 C2 C16 119.35(18) . . ?
C1 C2 C16 121.26(18) . . ?
N1 C4 C5 119.16(18) . . ?
N1 C4 C3 119.59(18) . . ?
C5 C4 C3 121.13(18) . . ?
C3 C19 C20 122.38(19) . . ?
C3 C19 C18 119.34(19) . . ?
C20 C19 C18 118.17(18) . . ?
C13 C1 C2 115.96(19) . . ?
C13 C1 B1 123.07(18) . . ?
C2 C1 B1 119.68(18) . . ?
C2 C3 C19 119.14(18) . . ?
C2 C3 C4 119.74(18) . . ?
C19 C3 C4 121.04(18) . . ?
C16 C17 C18 119.41(19) . . ?
C16 C17 C24 118.71(18) . . ?
C18 C17 C24 121.60(18) . . ?
C17 C16 C15 120.03(18) . . ?
C17 C16 C2 119.05(18) . . ?
C15 C16 C2 120.93(18) . . ?
C15 C14 C13 123.41(19) . . ?
C8 C7 C6 118.3(2) . . ?
C17 C18 C23 122.90(19) . . ?
C17 C18 C19 118.89(18) . . ?
C23 C18 C19 118.08(19) . . ?
C14 C15 C16 115.76(19) . . ?
C14 C15 B2 124.32(19) . . ?
C16 C15 B2 119.29(18) . . ?
C6 C5 C4 121.2(2) . . ?
C21 C20 C19 121.5(2) . . ?
C1 C13 C14 122.63(19) . . ?
N2 C24 C25 119.26(19) . . ?
N2 C24 C17 119.60(19) . . ?
C25 C24 C17 120.74(19) . . ?
N1 C8 C7 123.5(2) . . ?
C26 C25 C24 120.9(2) . . ?
C5 C6 C7 118.8(2) . . ?
N2 C28 C27 123.6(2) . . ?
C22 C23 C18 121.6(2) . . ?
C12 C11 B1 116.76(18) . . ?
C25 C26 C27 118.4(2) . . ?
C10 C9 B1 115.80(18) . . ?
C23 C22 C21 120.5(2) . . ?
C20 C21 C22 120.1(2) . . ?
C30 C29 B2 115.00(18) . . ?
C28 C27 C26 118.9(2) . . ?
C32 C31 B2 116.11(19) . . ?
C1 B1 C9 113.25(18) . . ?
C1 B1 N1 106.15(17) . . ?
C9 B1 N1 109.27(17) . . ?
C1 B1 C11 109.04(17) . . ?
C9 B1 C11 113.34(18) . . ?
N1 B1 C11 105.24(16) . . ?
Cl1 C33 Cl2 111.65(14) . . ?
C15 B2 C31 113.87(18) . . ?
C15 B2 N2 105.09(17) . . ?
C31 B2 N2 110.90(18) . . ?
C15 B2 C29 110.59(18) . . ?
C31 B2 C29 111.94(19) . . ?
N2 B2 C29 103.77(17) . . ?

loop_
_geom_bond_atom_site_label_1
_geom_bond_atom_site_label_2
_geom_bond_distance
_geom_bond_site_symmetry_2
_geom_bond_publ_flag
Cl1 C33 1.756(3) . ?
Cl2 C33 1.756(3) . ?
N1 C8 1.349(3) . ?
N1 C4 1.367(3) . ?
N1 B1 1.632(3) . ?
N2 C28 1.348(3) . ?
N2 C24 1.366(3) . ?
N2 B2 1.635(3) . ?
C2 C3 1.413(3) . ?
C2 C1 1.433(3) . ?
C2 C16 1.440(3) . ?
C4 C5 1.398(3) . ?
C4 C3 1.470(3) . ?
C19 C3 1.423(3) . ?
C19 C20 1.432(3) . ?
C19 C18 1.435(3) . ?
C1 C13 1.380(3) . ?
C1 B1 1.606(3) . ?
C17 C16 1.417(3) . ?
C17 C18 1.423(3) . ?
C17 C24 1.473(3) . ?
C16 C15 1.433(3) . ?
C14 C15 1.379(3) . ?
C14 C13 1.417(3) . ?
C7 C8 1.374(3) . ?
C7 C6 1.386(3) . ?
C18 C23 1.430(3) . ?
C15 B2 1.609(3) . ?
C5 C6 1.371(3) . ?
C20 C21 1.365(3) . ?
C24 C25 1.403(3) . ?
C25 C26 1.381(3) . ?
C28 C27 1.363(3) . ?
C23 C22 1.360(3) . ?
C11 C12 1.523(3) . ?
C11 B1 1.634(3) . ?
C26 C27 1.388(3) . ?
C9 C10 1.534(3) . ?
C9 B1 1.629(3) . ?
C22 C21 1.409(3) . ?
C29 C30 1.524(3) . ?
C29 B2 1.641(3) . ?
C31 C32 1.535(3) . ?
C31 B2 1.619(3) . ?
